data_7135235
loop_
_publ_author_name
'Zhang, Yin-Fu'
'Zhang, Shuqi'
'Zhao, Yan'
'Xu, Jiying'
'Wang, Xiao-Qing'
'Han, Qiu-Xia'
'Zhang, Chuan-Bao'
'Zhao, Lili'
'Fu, Ji-Ya'

_publ_section_title
;
 Divergent synthesis of polycyclic (aza)fluorenes <i>via</i>
 condition-controlled tandem reaction of
 <i>ortho</i>-hydroxyphenyl-substituted indene-dienes.
;
_journal_name_full 'Chemical communications (Cambridge, England)'
_journal_paper_doi 10.1039/d5cc05813a
_journal_year 2025
_chemical_formula_moiety 'C38 H26 N4 O2,C2 H6 O'
_chemical_formula_sum 'C40 H32 N4 O3'
_chemical_formula_weight 616.69
_space_group_crystal_system monoclinic
_space_group_IT_number 13
_space_group_name_Hall '-P 2yc'
_space_group_name_H-M_alt 'P 1 2/c 1'
_atom_sites_solution_hydrogens geom
_audit_update_record
;
2024-12-09 deposited with the CCDC.	2025-11-14 downloaded from the CCDC.
;
_cell_angle_alpha 90
_cell_angle_beta 102.9180(10)
_cell_angle_gamma 90
_cell_formula_units_Z 4
_cell_length_a 12.1304(4)
_cell_length_b 10.3755(4)
_cell_length_c 25.2295(9)
_cell_measurement_reflns_used 9956
_cell_measurement_temperature 150.(2)
_cell_measurement_theta_max 68.2481
_cell_measurement_theta_min 3.7385
_cell_volume 3094.99(19)
_computing_cell_refinement 'SAINT V8.38A (Bruker AXS Inc., 2017)'
_computing_data_collection 'Bruker Instrument Service vV6.2.15'
_computing_data_reduction 'SAINT V8.38A (Bruker AXS Inc., 2017)'
_computing_molecular_graphics 'shelXle (C.B. Huebschle, rev 882)'
_computing_structure_refinement 'SHELXL-2017/1 (Sheldrick, 2017)'
_computing_structure_solution 'SHELXT 2014/5 (Sheldrick, 2014)'
_diffrn_ambient_temperature 150.(2)
_diffrn_detector_area_resol_mean 7.3910
_diffrn_measured_fraction_theta_full 0.994
_diffrn_measured_fraction_theta_max 0.994
_diffrn_measurement_device_type 'Bruker D8 QUEST PHOTON II'
_diffrn_radiation_monochromator 'Helixos MX multilayer Optic'
_diffrn_radiation_type 'Cu K\a'
_diffrn_radiation_wavelength 1.54178
_diffrn_reflns_av_R_equivalents 0.1189
_diffrn_reflns_av_unetI/netI 0.0808
_diffrn_reflns_limit_h_max 14
_diffrn_reflns_limit_h_min -14
_diffrn_reflns_limit_k_max 12
_diffrn_reflns_limit_k_min -12
_diffrn_reflns_limit_l_max 30
_diffrn_reflns_limit_l_min -27
_diffrn_reflns_number 27808
_diffrn_reflns_theta_full 68.28
_diffrn_reflns_theta_max 68.28
_diffrn_reflns_theta_min 3.60
_diffrn_source 'Ius Diamond'
_diffrn_source_type Microfocus
_exptl_absorpt_coefficient_mu 0.675
_exptl_absorpt_correction_T_max 0.89
_exptl_absorpt_correction_T_min 0.61
_exptl_absorpt_correction_type multi-scan
_exptl_absorpt_process_details
;
SADABS-2016/2 - Bruker AXS area detector scaling and absorption correction
;
_exptl_crystal_colour 'clear light yellow'
_exptl_crystal_density_diffrn 1.323
_exptl_crystal_density_method 'not measured'
_exptl_crystal_description prism
_exptl_crystal_F_000 1296
_exptl_crystal_size_max 0.500
_exptl_crystal_size_mid 0.240
_exptl_crystal_size_min 0.170
_refine_diff_density_max 0.762
_refine_diff_density_min -0.582
_refine_ls_extinction_coef 0.0055(7)
_refine_ls_extinction_method 'SHELXL-2017/1 (Sheldrick 2017)'
_refine_ls_goodness_of_fit_ref 1.077
_refine_ls_hydrogen_treatment constr
_refine_ls_matrix_type full
_refine_ls_number_parameters 429
_refine_ls_number_reflns 5666
_refine_ls_number_restraints 0
_refine_ls_restrained_S_all 1.077
_refine_ls_R_factor_all 0.1041
_refine_ls_R_factor_gt 0.0824
_refine_ls_shift/su_max 0.014
_refine_ls_shift/su_mean 0.000
_refine_ls_structure_factor_coef Fsqd
_refine_ls_weighting_details 'w=1/[\s^2^(Fo^2^)+(0.1439P)^2^] where P=(Fo^2^+2Fc^2^)/3'
_refine_ls_weighting_scheme calc
_refine_ls_wR_factor_gt 0.1902
_refine_ls_wR_factor_ref 0.2110
_reflns_number_gt 4328
_reflns_number_total 5666
_reflns_threshold_expression 'I > 2\s(I)'
_cod_data_source_file d5cc05813a2.cif
_cod_data_source_block hd_fjy43
_cod_depositor_comments
;
The following automatic conversions were performed:

data item '_exptl_absorpt_correction_type' value 'Multi-Scan' was
changed to 'multi-scan' in accordance with the
/home/data/users/saulius/crontab/automatic-downloads/rss-feeds/RSC/lib/dictionaries/cif_core.dic
dictionary named 'cif_core.dic' version 2.4.2 last updated on
2011-04-26.

Automatic conversion script
Id: cif_fix_values 8170 2020-07-09 18:12:32Z antanas 
;
_cod_database_code 7135235

loop_
_space_group_symop_operation_xyz
'x, y, z'
'-x, y, -z+1/2'
'-x, -y, -z'
'x, -y, z-1/2'

loop_
_atom_site_type_symbol
_atom_site_label
_atom_site_fract_x
_atom_site_fract_y
_atom_site_fract_z
_atom_site_U_iso_or_equiv
_atom_site_adp_type
_atom_site_calc_flag
_atom_site_refinement_flags_adp
_atom_site_refinement_flags_occupancy
_atom_site_refinement_flags_posn
_atom_site_occupancy
_atom_site_disorder_assembly
_atom_site_disorder_group
O O1 0.53461(14) 0.7374(2) 0.58965(7) 0.0374(5) Uani d . . . 1 . .
H H25 0.588641 0.764512 0.576931 0.056 Uiso calc U . R 1 . .
O O2 0.36031(15) 0.69972(19) 0.79276(7) 0.0347(4) Uani d . . . 1 . .
H H26 0.377381 0.726212 0.825021 0.052 Uiso calc U . R 1 . .
N N1 0.01779(16) 0.4243(2) 0.57522(8) 0.0269(4) Uani d . . . 1 . .
N N2 0.12560(19) -0.0050(2) 0.53753(11) 0.0408(6) Uani d . . . 1 . .
O O3 0.69278(17) 0.8579(2) 0.55033(12) 0.0547(6) Uani d . . . 1 . .
H H32 0.758175 0.828699 0.552357 0.082 Uiso calc U . R 1 . .
N N3 -0.09306(17) 0.7155(2) 0.56752(9) 0.0348(5) Uani d . . . 1 . .
C C1 0.1863(3) 1.0587(3) 0.72326(15) 0.0502(8) Uani d . . . 1 . .
H H1 0.190341 1.13579 0.743901 0.06 Uiso calc U . R 1 . .
C C2 0.2847(2) 0.9965(3) 0.71887(11) 0.0376(6) Uani d . . . 1 . .
H H17 0.356541 1.030677 0.735993 0.045 Uiso calc U . R 1 . .
C C3 0.2766(2) 0.8831(2) 0.68889(10) 0.0287(5) Uani d . . . 1 . .
C C4 0.1724(2) 0.8325(2) 0.66341(10) 0.0286(5) Uani d . . . 1 . .
N N4 -0.07312(17) 0.2514(2) 0.52876(10) 0.0345(5) Uani d . . . 1 . .
H H24 -0.135417 0.297832 0.52154 0.041 Uiso calc U . R 1 . .
H H23 -0.073878 0.171787 0.516701 0.041 Uiso calc U . R 1 . .
C C5 0.18918(19) 0.7117(2) 0.63224(10) 0.0302(5) Uani d . . . 1 . .
H H20 0.190608 0.741718 0.594739 0.036 Uiso calc U . R 1 . .
C C6 0.0936(2) 0.6151(3) 0.62486(11) 0.0321(5) Uani d . . . 1 . .
H H14 0.078626 0.60245 0.661922 0.039 Uiso calc U . R 1 . .
C C7 0.11115(18) 0.4807(2) 0.60437(9) 0.0248(5) Uani d . . . 1 . .
C C8 0.02319(18) 0.3022(2) 0.55822(9) 0.0260(5) Uani d . . . 1 . .
C C9 0.12556(18) 0.2301(2) 0.57130(9) 0.0250(5) Uani d . . . 1 . .
C C10 0.12675(19) 0.0998(3) 0.55299(10) 0.0301(5) Uani d . . . 1 . .
C C11 0.3855(2) 0.6269(3) 0.45454(11) 0.0389(6) Uani d . . . 1 . .
H H2 0.38969 0.635902 0.417566 0.047 Uiso calc U . R 1 . .
C C12 0.4631(2) 0.6888(3) 0.49493(11) 0.0373(6) Uani d . . . 1 . .
H H21 0.521285 0.739377 0.485646 0.045 Uiso calc U . R 1 . .
C C13 0.45670(19) 0.6776(3) 0.54920(10) 0.0307(5) Uani d . . . 1 . .
C C14 0.37161(18) 0.6028(2) 0.56418(9) 0.0249(5) Uani d . . . 1 . .
C C15 0.2952(2) 0.5412(3) 0.52197(10) 0.0300(5) Uani d . . . 1 . .
H H4 0.236693 0.490265 0.53074 0.036 Uiso calc U . R 1 . .
C C16 0.3013(2) 0.5515(3) 0.46821(10) 0.0361(6) Uani d . . . 1 . .
H H3 0.248421 0.507345 0.440745 0.043 Uiso calc U . R 1 . .
C C17 0.31320(17) 0.6724(2) 0.65853(9) 0.0235(5) Uani d . . . 1 . .
C C18 0.21460(18) 0.4180(2) 0.61849(8) 0.0223(5) Uani d . . . 1 . .
C C19 0.22132(18) 0.2902(2) 0.60219(9) 0.0235(5) Uani d . . . 1 . .
C C20 0.33680(18) 0.2434(2) 0.62284(9) 0.0251(5) Uani d . . . 1 . .
C C21 0.39882(17) 0.3445(2) 0.65277(9) 0.0234(5) Uani d . . . 1 . .
C C22 0.51217(18) 0.3273(2) 0.67808(10) 0.0279(5) Uani d . . . 1 . .
H H8 0.554469 0.394934 0.698458 0.033 Uiso calc U . R 1 . .
C C23 0.56214(19) 0.2083(3) 0.67280(10) 0.0304(5) Uani d . . . 1 . .
H H5 0.639315 0.19479 0.689992 0.037 Uiso calc U . R 1 . .
C C24 0.5009(2) 0.1091(3) 0.64281(11) 0.0320(5) Uani d . . . 1 . .
H H7 0.536947 0.029077 0.639666 0.038 Uiso calc U . R 1 . .
C C25 0.38763(19) 0.1252(2) 0.61733(10) 0.0295(5) Uani d . . . 1 . .
H H6 0.346006 0.057441 0.596718 0.035 Uiso calc U . R 1 . .
C C26 0.32902(17) 0.4650(2) 0.64917(8) 0.0220(5) Uani d . . . 1 . .
C C27 0.33021(17) 0.5542(2) 0.69911(9) 0.0224(5) Uani d . . . 1 . .
H H13 0.410957 0.558303 0.719463 0.027 Uiso calc U . R 1 . .
C C28 0.26263(17) 0.5272(2) 0.74125(9) 0.0241(5) Uani d . . . 1 . .
C C29 0.19299(19) 0.4196(3) 0.73952(10) 0.0286(5) Uani d . . . 1 . .
H H9 0.181253 0.364033 0.70883 0.034 Uiso calc U . R 1 . .
C C30 0.14036(19) 0.3919(3) 0.78192(10) 0.0311(5) Uani d . . . 1 . .
H H10 0.093646 0.317799 0.780021 0.037 Uiso calc U . R 1 . .
C C31 0.1559(2) 0.4719(3) 0.82665(10) 0.0349(6) Uani d . . . 1 . .
H H12 0.117933 0.454752 0.855005 0.042 Uiso calc U . R 1 . .
C C32 0.2274(2) 0.5776(3) 0.82997(10) 0.0340(6) Uani d . . . 1 . .
H H11 0.238653 0.632862 0.86073 0.041 Uiso calc U . R 1 . .
C C33 0.28239(19) 0.6025(3) 0.78849(10) 0.0289(5) Uani d . . . 1 . .
C C34 -0.01172(19) 0.6697(2) 0.59168(10) 0.0281(5) Uani d . . . 1 . .
C C35 0.0817(3) 1.0092(3) 0.69776(16) 0.0522(8) Uani d . . . 1 . .
H H15 0.014863 1.053735 0.700628 0.063 Uiso calc U . R 1 . .
C C36 0.0733(2) 0.8952(3) 0.66799(12) 0.0414(7) Uani d . . . 1 . .
H H16 0.001448 0.860866 0.65113 0.05 Uiso calc U . R 1 . .
C C37 0.37080(18) 0.8007(2) 0.67810(10) 0.0273(5) Uani d . . . 1 . .
H H19 0.430356 0.788536 0.71163 0.033 Uiso calc U . R 1 . .
H H18 0.405057 0.83975 0.649782 0.033 Uiso calc U . R 1 . .
C C39 0.6974(3) 0.9965(3) 0.55418(16) 0.0536(8) Uani d . . . 1 . .
H H27 0.620881 1.029802 0.553983 0.064 Uiso calc U . R 1 . .
H H28 0.720535 1.031571 0.521816 0.064 Uiso calc U . R 1 . .
C C38 0.37492(17) 0.5853(2) 0.62354(9) 0.0228(5) Uani d . . . 1 . .
H H22 0.456868 0.5904 0.641939 0.027 Uiso calc U . R 1 . .
C C40 0.7771(3) 1.0429(4) 0.6037(2) 0.0694(11) Uani d . . . 1 . .
H H30 0.761469 0.998958 0.635655 0.104 Uiso calc U . R 1 . .
H H29 0.767806 1.136023 0.607398 0.104 Uiso calc U . R 1 . .
H H31 0.854853 1.024314 0.600976 0.104 Uiso calc U . R 1 . .

loop_
_atom_site_aniso_label
_atom_site_aniso_U_11
_atom_site_aniso_U_22
_atom_site_aniso_U_33
_atom_site_aniso_U_12
_atom_site_aniso_U_13
_atom_site_aniso_U_23
O1 0.0311(8) 0.0520(12) 0.0297(9) -0.0099(8) 0.0079(7) 0.0085(8)
O2 0.0360(9) 0.0431(11) 0.0260(9) -0.0102(7) 0.0090(7) -0.0104(7)
N1 0.0254(9) 0.0301(10) 0.0258(10) -0.0003(7) 0.0068(7) -0.0056(8)
N2 0.0362(11) 0.0367(13) 0.0471(13) -0.0011(9) 0.0041(10) -0.0146(10)
O3 0.0342(10) 0.0520(13) 0.0838(17) 0.0000(9) 0.0254(11) 0.0150(12)
N3 0.0287(10) 0.0374(12) 0.0365(11) 0.0024(8) 0.0034(9) -0.0020(9)
C1 0.0493(16) 0.0430(17) 0.061(2) -0.0004(12) 0.0174(14) -0.0259(15)
C2 0.0403(13) 0.0352(14) 0.0388(14) -0.0058(11) 0.0124(11) -0.0130(11)
C3 0.0334(11) 0.0296(12) 0.0254(11) -0.0013(9) 0.0115(9) -0.0021(9)
C4 0.0328(11) 0.0292(12) 0.0245(11) 0.0004(9) 0.0078(9) -0.0043(9)
N4 0.0259(9) 0.0344(12) 0.0411(12) -0.0011(8) 0.0032(8) -0.0150(9)
C5 0.0279(11) 0.0303(13) 0.0320(12) 0.0008(9) 0.0059(9) -0.0063(10)
C6 0.0286(11) 0.0318(13) 0.0333(13) 0.0029(9) 0.0013(9) -0.0072(10)
C7 0.0233(10) 0.0314(12) 0.0208(10) 0.0001(8) 0.0071(8) -0.0037(9)
C8 0.0239(10) 0.0308(12) 0.0246(11) -0.0016(8) 0.0082(8) -0.0042(9)
C9 0.0272(10) 0.0268(12) 0.0222(10) -0.0020(8) 0.0078(8) -0.0049(9)
C10 0.0258(10) 0.0356(14) 0.0284(12) -0.0022(9) 0.0053(9) -0.0073(10)
C11 0.0421(13) 0.0539(17) 0.0239(12) 0.0075(12) 0.0142(10) 0.0061(11)
C12 0.0361(12) 0.0494(16) 0.0302(13) -0.0014(11) 0.0154(10) 0.0099(11)
C13 0.0273(10) 0.0408(14) 0.0249(12) 0.0018(9) 0.0078(9) 0.0040(10)
C14 0.0272(10) 0.0295(12) 0.0205(11) 0.0037(8) 0.0109(8) 0.0020(9)
C15 0.0304(11) 0.0393(14) 0.0217(11) 0.0008(9) 0.0087(9) -0.0009(9)
C16 0.0379(13) 0.0471(16) 0.0236(12) 0.0035(10) 0.0072(9) -0.0010(10)
C17 0.0229(9) 0.0270(12) 0.0221(10) -0.0027(8) 0.0080(8) -0.0034(9)
C18 0.0243(10) 0.0265(11) 0.0177(10) -0.0029(8) 0.0082(8) -0.0019(8)
C19 0.0264(10) 0.0275(11) 0.0188(10) -0.0013(8) 0.0096(8) -0.0017(8)
C20 0.0256(10) 0.0303(12) 0.0211(10) -0.0001(8) 0.0089(8) -0.0003(9)
C21 0.0237(10) 0.0278(11) 0.0209(10) -0.0009(8) 0.0097(8) -0.0006(8)
C22 0.0251(10) 0.0346(13) 0.0249(11) 0.0002(9) 0.0075(8) 0.0022(9)
C23 0.0237(10) 0.0378(13) 0.0314(12) 0.0047(9) 0.0094(9) 0.0071(10)
C24 0.0294(11) 0.0323(13) 0.0372(13) 0.0059(9) 0.0139(10) 0.0046(10)
C25 0.0295(11) 0.0289(12) 0.0319(12) 0.0000(9) 0.0108(9) -0.0029(10)
C26 0.0221(9) 0.0257(11) 0.0201(10) -0.0003(8) 0.0091(8) -0.0008(8)
C27 0.0213(9) 0.0283(11) 0.0188(10) -0.0017(8) 0.0073(8) -0.0038(8)
C28 0.0218(9) 0.0320(12) 0.0197(10) 0.0002(8) 0.0073(8) 0.0010(9)
C29 0.0277(10) 0.0379(13) 0.0214(11) -0.0044(9) 0.0078(8) -0.0019(9)
C30 0.0270(11) 0.0404(14) 0.0275(12) -0.0049(9) 0.0094(9) 0.0033(10)
C31 0.0315(11) 0.0496(16) 0.0269(12) -0.0007(10) 0.0134(9) 0.0025(11)
C32 0.0344(12) 0.0469(15) 0.0224(11) -0.0006(10) 0.0103(9) -0.0047(10)
C33 0.0268(10) 0.0375(13) 0.0231(11) 0.0003(9) 0.0067(8) -0.0004(9)
C34 0.0288(11) 0.0298(12) 0.0264(11) -0.0010(9) 0.0077(9) -0.0048(9)
C35 0.0406(14) 0.0522(18) 0.065(2) 0.0087(13) 0.0152(13) -0.0278(16)
C36 0.0333(12) 0.0444(16) 0.0459(16) 0.0022(11) 0.0077(11) -0.0185(13)
C37 0.0281(10) 0.0283(12) 0.0268(11) -0.0050(8) 0.0085(9) -0.0031(9)
C39 0.0503(16) 0.0552(19) 0.066(2) 0.0071(14) 0.0349(16) 0.0128(16)
C38 0.0229(9) 0.0272(11) 0.0195(10) -0.0012(8) 0.0071(8) -0.0002(8)
C40 0.054(2) 0.071(3) 0.085(3) 0.0068(17) 0.0207(19) -0.002(2)

loop_
_atom_type_symbol
_atom_type_description
_atom_type_scat_dispersion_real
_atom_type_scat_dispersion_imag
_atom_type_scat_source
C C 0.0181 0.0091 'International Tables Vol C Tables 4.2.6.8 and 6.1.1.4'
H H 0.0000 0.0000 'International Tables Vol C Tables 4.2.6.8 and 6.1.1.4'
N N 0.0311 0.0180 'International Tables Vol C Tables 4.2.6.8 and 6.1.1.4'
O O 0.0492 0.0322 'International Tables Vol C Tables 4.2.6.8 and 6.1.1.4'

loop_
_geom_angle_atom_site_label_1
_geom_angle_atom_site_label_2
_geom_angle_atom_site_label_3
_geom_angle_site_symmetry_1
_geom_angle_site_symmetry_3
_geom_angle
_geom_angle_publ_flag
C13 O1 H25 . . 109.5 ?
C33 O2 H26 . . 109.5 ?
C7 N1 C8 . . 119.4(2) ?
C39 O3 H32 . . 109.5 ?
C2 C1 C35 . . 120.5(3) ?
C2 C1 H1 . . 119.8 ?
C35 C1 H1 . . 119.8 ?
C1 C2 C3 . . 118.7(3) ?
C1 C2 H17 . . 120.7 ?
C3 C2 H17 . . 120.7 ?
C4 C3 C2 . . 121.3(2) ?
C4 C3 C37 . . 110.7(2) ?
C2 C3 C37 . . 128.0(2) ?
C3 C4 C36 . . 119.9(2) ?
C3 C4 C5 . . 109.8(2) ?
C36 C4 C5 . . 130.3(2) ?
C8 N4 H24 . . 120.0 ?
C8 N4 H23 . . 120.0 ?
H24 N4 H23 . . 120.0 ?
C6 C5 C4 . . 115.04(19) ?
C6 C5 C17 . . 121.4(2) ?
C4 C5 C17 . . 102.93(19) ?
C6 C5 H20 . . 105.4 ?
C4 C5 H20 . . 105.4 ?
C17 C5 H20 . . 105.4 ?
C34 C6 C5 . . 111.0(2) ?
C34 C6 C7 . . 109.2(2) ?
C5 C6 C7 . . 119.2(2) ?
C34 C6 H14 . . 105.4 ?
C5 C6 H14 . . 105.4 ?
C7 C6 H14 . . 105.4 ?
N1 C7 C18 . . 122.8(2) ?
N1 C7 C6 . . 114.97(19) ?
C18 C7 C6 . . 122.1(2) ?
N1 C8 N4 . . 116.6(2) ?
N1 C8 C9 . . 121.6(2) ?
N4 C8 C9 . . 121.8(2) ?
C19 C9 C8 . . 118.0(2) ?
C19 C9 C10 . . 122.4(2) ?
C8 C9 C10 . . 119.6(2) ?
N2 C10 C9 . . 178.6(3) ?
C12 C11 C16 . . 119.7(2) ?
C12 C11 H2 . . 120.1 ?
C16 C11 H2 . . 120.1 ?
C11 C12 C13 . . 120.5(2) ?
C11 C12 H21 . . 119.7 ?
C13 C12 H21 . . 119.7 ?
O1 C13 C12 . . 120.8(2) ?
O1 C13 C14 . . 118.2(2) ?
C12 C13 C14 . . 121.0(2) ?
C15 C14 C13 . . 116.6(2) ?
C15 C14 C38 . . 124.7(2) ?
C13 C14 C38 . . 118.5(2) ?
C16 C15 C14 . . 122.8(2) ?
C16 C15 H4 . . 118.6 ?
C14 C15 H4 . . 118.6 ?
C15 C16 C11 . . 119.4(3) ?
C15 C16 H3 . . 120.3 ?
C11 C16 H3 . . 120.3 ?
C37 C17 C5 . . 103.76(18) ?
C37 C17 C38 . . 116.21(17) ?
C5 C17 C38 . . 116.68(18) ?
C37 C17 C27 . . 118.74(18) ?
C5 C17 C27 . . 116.91(17) ?
C38 C17 C27 . . 84.71(16) ?
C7 C18 C19 . . 118.6(2) ?
C7 C18 C26 . . 130.9(2) ?
C19 C18 C26 . . 110.48(19) ?
C9 C19 C18 . . 119.6(2) ?
C9 C19 C20 . . 131.5(2) ?
C18 C19 C20 . . 108.92(19) ?
C25 C20 C21 . . 120.9(2) ?
C25 C20 C19 . . 131.7(2) ?
C21 C20 C19 . . 107.3(2) ?
C22 C21 C20 . . 120.3(2) ?
C22 C21 C26 . . 128.3(2) ?
C20 C21 C26 . . 111.19(19) ?
C21 C22 C23 . . 118.4(2) ?
C21 C22 H8 . . 120.8 ?
C23 C22 H8 . . 120.8 ?
C24 C23 C22 . . 121.1(2) ?
C24 C23 H5 . . 119.5 ?
C22 C23 H5 . . 119.5 ?
C23 C24 C25 . . 121.0(2) ?
C23 C24 H7 . . 119.5 ?
C25 C24 H7 . . 119.5 ?
C24 C25 C20 . . 118.2(2) ?
C24 C25 H6 . . 120.9 ?
C20 C25 H6 . . 120.9 ?
C21 C26 C18 . . 101.73(18) ?
C21 C26 C27 . . 122.81(18) ?
C18 C26 C27 . . 116.52(16) ?
C21 C26 C38 . . 116.20(16) ?
C18 C26 C38 . . 114.63(18) ?
C27 C26 C38 . . 85.43(16) ?
C28 C27 C26 . . 123.43(18) ?
C28 C27 C17 . . 126.03(18) ?
C26 C27 C17 . . 87.77(15) ?
C28 C27 H13 . . 105.7 ?
C26 C27 H13 . . 105.7 ?
C17 C27 H13 . . 105.7 ?
C29 C28 C33 . . 117.4(2) ?
C29 C28 C27 . . 123.2(2) ?
C33 C28 C27 . . 118.7(2) ?
C30 C29 C28 . . 121.3(2) ?
C30 C29 H9 . . 119.4 ?
C28 C29 H9 . . 119.4 ?
C31 C30 C29 . . 120.2(2) ?
C31 C30 H10 . . 119.9 ?
C29 C30 H10 . . 119.9 ?
C30 C31 C32 . . 119.6(2) ?
C30 C31 H12 . . 120.2 ?
C32 C31 H12 . . 120.2 ?
C33 C32 C31 . . 120.1(2) ?
C33 C32 H11 . . 120.0 ?
C31 C32 H11 . . 120.0 ?
O2 C33 C32 . . 121.2(2) ?
O2 C33 C28 . . 117.47(19) ?
C32 C33 C28 . . 121.3(2) ?
N3 C34 C6 . . 177.3(3) ?
C1 C35 C36 . . 120.9(3) ?
C1 C35 H15 . . 119.5 ?
C36 C35 H15 . . 119.5 ?
C35 C36 C4 . . 118.7(3) ?
C35 C36 H16 . . 120.6 ?
C4 C36 H16 . . 120.6 ?
C3 C37 C17 . . 104.01(18) ?
C3 C37 H19 . . 111.0 ?
C17 C37 H19 . . 111.0 ?
C3 C37 H18 . . 111.0 ?
C17 C37 H18 . . 111.0 ?
H19 C37 H18 . . 109.0 ?
O3 C39 C40 . . 112.9(3) ?
O3 C39 H27 . . 109.0 ?
C40 C39 H27 . . 109.0 ?
O3 C39 H28 . . 109.0 ?
C40 C39 H28 . . 109.0 ?
H27 C39 H28 . . 107.8 ?
C14 C38 C26 . . 125.20(19) ?
C14 C38 C17 . . 125.70(19) ?
C26 C38 C17 . . 88.19(15) ?
C14 C38 H22 . . 105.0 ?
C26 C38 H22 . . 105.0 ?
C17 C38 H22 . . 105.0 ?
C39 C40 H30 . . 109.5 ?
C39 C40 H29 . . 109.5 ?
H30 C40 H29 . . 109.5 ?
C39 C40 H31 . . 109.5 ?
H30 C40 H31 . . 109.5 ?
H29 C40 H31 . . 109.5 ?

loop_
_geom_bond_atom_site_label_1
_geom_bond_atom_site_label_2
_geom_bond_site_symmetry_2
_geom_bond_distance
_geom_bond_publ_flag
O1 C13 . 1.374(3) ?
O1 H25 . 0.84 ?
O2 C33 . 1.370(3) ?
O2 H26 . 0.84 ?
N1 C7 . 1.339(3) ?
N1 C8 . 1.344(3) ?
N2 C10 . 1.154(4) ?
O3 C39 . 1.441(5) ?
O3 H32 . 0.84 ?
N3 C34 . 1.141(3) ?
C1 C2 . 1.384(4) ?
C1 C35 . 1.386(5) ?
C1 H1 . 0.95 ?
C2 C3 . 1.391(4) ?
C2 H17 . 0.95 ?
C3 C4 . 1.386(4) ?
C3 C37 . 1.500(3) ?
C4 C36 . 1.394(4) ?
C4 C5 . 1.518(3) ?
N4 C8 . 1.344(3) ?
N4 H24 . 0.88 ?
N4 H23 . 0.88 ?
C5 C6 . 1.512(4) ?
C5 C17 . 1.557(3) ?
C5 H20 . 1.0 ?
C6 C34 . 1.475(3) ?
C6 C7 . 1.519(3) ?
C6 H14 . 1.0 ?
C7 C18 . 1.387(3) ?
C8 C9 . 1.424(3) ?
C9 C19 . 1.393(3) ?
C9 C10 . 1.430(3) ?
C11 C12 . 1.381(4) ?
C11 C16 . 1.390(4) ?
C11 H2 . 0.95 ?
C12 C13 . 1.393(3) ?
C12 H21 . 0.95 ?
C13 C14 . 1.409(3) ?
C14 C15 . 1.400(3) ?
C14 C38 . 1.500(3) ?
C15 C16 . 1.379(3) ?
C15 H4 . 0.95 ?
C16 H3 . 0.95 ?
C17 C37 . 1.533(3) ?
C17 C38 . 1.566(3) ?
C17 C27 . 1.581(3) ?
C18 C19 . 1.396(3) ?
C18 C26 . 1.511(3) ?
C19 C20 . 1.464(3) ?
C20 C25 . 1.393(3) ?
C20 C21 . 1.408(3) ?
C21 C22 . 1.392(3) ?
C21 C26 . 1.502(3) ?
C22 C23 . 1.395(3) ?
C22 H8 . 0.95 ?
C23 C24 . 1.390(4) ?
C23 H5 . 0.95 ?
C24 C25 . 1.391(4) ?
C24 H7 . 0.95 ?
C25 H6 . 0.95 ?
C26 C27 . 1.561(3) ?
C26 C38 . 1.565(3) ?
C27 C28 . 1.507(3) ?
C27 H13 . 1.0 ?
C28 C29 . 1.395(3) ?
C28 C33 . 1.400(3) ?
C29 C30 . 1.393(3) ?
C29 H9 . 0.95 ?
C30 C31 . 1.379(4) ?
C30 H10 . 0.95 ?
C31 C32 . 1.390(4) ?
C31 H12 . 0.95 ?
C32 C33 . 1.385(3) ?
C32 H11 . 0.95 ?
C35 C36 . 1.392(4) ?
C35 H15 . 0.95 ?
C36 H16 . 0.95 ?
C37 H19 . 0.99 ?
C37 H18 . 0.99 ?
C39 C40 . 1.479(6) ?
C39 H27 . 0.99 ?
C39 H28 . 0.99 ?
C38 H22 . 1.0 ?
C40 H30 . 0.98 ?
C40 H29 . 0.98 ?
C40 H31 . 0.98 ?

loop_
_geom_hbond_atom_site_label_D
_geom_hbond_atom_site_label_H
_geom_hbond_atom_site_label_A
_geom_hbond_site_symmetry_A
_geom_hbond_distance_DH
_geom_hbond_distance_HA
_geom_hbond_distance_DA
_geom_hbond_angle_DHA
_geom_hbond_publ_flag
O1 H25 O3 . 0.84 1.83 2.661(3) 167.6 ?
O2 H26 O1 2_656 0.84 2.18 2.981(3) 159.0 ?
O3 H32 N3 1_655 0.84 2.12 2.935(3) 165.3 ?
N4 H23 N2 3_556 0.88 2.21 3.044(3) 158.4 ?
C12 H21 O3 . 0.95 2.64 3.325(4) 129.1 ?
C39 H28 N2 3_666 0.99 2.66 3.491(4) 142.3 ?

loop_
_geom_torsion_atom_site_label_1
_geom_torsion_atom_site_label_2
_geom_torsion_atom_site_label_3
_geom_torsion_atom_site_label_4
_geom_torsion_site_symmetry_1
_geom_torsion_site_symmetry_2
_geom_torsion_site_symmetry_3
_geom_torsion_site_symmetry_4
_geom_torsion
_geom_torsion_publ_flag
C35 C1 C2 C3 . . . . -0.7(5) ?
C1 C2 C3 C4 . . . . 0.4(4) ?
C1 C2 C3 C37 . . . . 179.2(3) ?
C2 C3 C4 C36 . . . . -0.5(4) ?
C37 C3 C4 C36 . . . . -179.6(2) ?
C2 C3 C4 C5 . . . . 178.0(2) ?
C37 C3 C4 C5 . . . . -1.0(3) ?
C3 C4 C5 C6 . . . . 152.9(2) ?
C36 C4 C5 C6 . . . . -28.8(4) ?
C3 C4 C5 C17 . . . . 18.7(3) ?
C36 C4 C5 C17 . . . . -163.0(3) ?
C4 C5 C6 C34 . . . . 63.7(3) ?
C17 C5 C6 C34 . . . . -171.2(2) ?
C4 C5 C6 C7 . . . . -168.1(2) ?
C17 C5 C6 C7 . . . . -43.0(3) ?
C8 N1 C7 C18 . . . . -0.6(3) ?
C8 N1 C7 C6 . . . . -175.8(2) ?
C34 C6 C7 N1 . . . . -20.5(3) ?
C5 C6 C7 N1 . . . . -149.6(2) ?
C34 C6 C7 C18 . . . . 164.2(2) ?
C5 C6 C7 C18 . . . . 35.2(3) ?
C7 N1 C8 N4 . . . . -179.5(2) ?
C7 N1 C8 C9 . . . . 1.2(3) ?
N1 C8 C9 C19 . . . . -0.5(3) ?
N4 C8 C9 C19 . . . . -179.8(2) ?
N1 C8 C9 C10 . . . . 179.0(2) ?
N4 C8 C9 C10 . . . . -0.3(3) ?
C16 C11 C12 C13 . . . . -0.9(4) ?
C11 C12 C13 O1 . . . . 179.0(3) ?
C11 C12 C13 C14 . . . . 0.3(4) ?
O1 C13 C14 C15 . . . . -178.7(2) ?
C12 C13 C14 C15 . . . . 0.1(4) ?
O1 C13 C14 C38 . . . . -3.9(3) ?
C12 C13 C14 C38 . . . . 174.9(2) ?
C13 C14 C15 C16 . . . . 0.2(4) ?
C38 C14 C15 C16 . . . . -174.3(2) ?
C14 C15 C16 C11 . . . . -0.8(4) ?
C12 C11 C16 C15 . . . . 1.1(4) ?
C6 C5 C17 C37 . . . . -158.8(2) ?
C4 C5 C17 C37 . . . . -28.3(2) ?
C6 C5 C17 C38 . . . . 72.0(3) ?
C4 C5 C17 C38 . . . . -157.52(19) ?
C6 C5 C17 C27 . . . . -26.0(3) ?
C4 C5 C17 C27 . . . . 104.5(2) ?
N1 C7 C18 C19 . . . . -0.8(3) ?
C6 C7 C18 C19 . . . . 174.1(2) ?
N1 C7 C18 C26 . . . . 177.9(2) ?
C6 C7 C18 C26 . . . . -7.2(4) ?
C8 C9 C19 C18 . . . . -0.9(3) ?
C10 C9 C19 C18 . . . . 179.6(2) ?
C8 C9 C19 C20 . . . . 179.0(2) ?
C10 C9 C19 C20 . . . . -0.5(4) ?
C7 C18 C19 C9 . . . . 1.5(3) ?
C26 C18 C19 C9 . . . . -177.41(18) ?
C7 C18 C19 C20 . . . . -178.41(19) ?
C26 C18 C19 C20 . . . . 2.7(2) ?
C9 C19 C20 C25 . . . . 1.3(4) ?
C18 C19 C20 C25 . . . . -178.8(2) ?
C9 C19 C20 C21 . . . . -178.8(2) ?
C18 C19 C20 C21 . . . . 1.2(2) ?
C25 C20 C21 C22 . . . . -0.9(3) ?
C19 C20 C21 C22 . . . . 179.17(19) ?
C25 C20 C21 C26 . . . . 175.38(19) ?
C19 C20 C21 C26 . . . . -4.6(2) ?
C20 C21 C22 C23 . . . . 0.2(3) ?
C26 C21 C22 C23 . . . . -175.3(2) ?
C21 C22 C23 C24 . . . . 0.3(3) ?
C22 C23 C24 C25 . . . . -0.3(4) ?
C23 C24 C25 C20 . . . . -0.3(4) ?
C21 C20 C25 C24 . . . . 0.9(3) ?
C19 C20 C25 C24 . . . . -179.2(2) ?
C22 C21 C26 C18 . . . . -178.3(2) ?
C20 C21 C26 C18 . . . . 5.9(2) ?
C22 C21 C26 C27 . . . . -45.7(3) ?
C20 C21 C26 C27 . . . . 138.43(19) ?
C22 C21 C26 C38 . . . . 56.5(3) ?
C20 C21 C26 C38 . . . . -119.4(2) ?
C7 C18 C26 C21 . . . . 176.2(2) ?
C19 C18 C26 C21 . . . . -5.1(2) ?
C7 C18 C26 C27 . . . . 39.9(3) ?
C19 C18 C26 C27 . . . . -141.30(19) ?
C7 C18 C26 C38 . . . . -57.6(3) ?
C19 C18 C26 C38 . . . . 121.17(19) ?
C21 C26 C27 C28 . . . . -81.2(3) ?
C18 C26 C27 C28 . . . . 45.1(3) ?
C38 C26 C27 C28 . . . . 160.4(2) ?
C21 C26 C27 C17 . . . . 146.01(19) ?
C18 C26 C27 C17 . . . . -87.69(19) ?
C38 C26 C27 C17 . . . . 27.61(14) ?
C37 C17 C27 C28 . . . . 84.5(3) ?
C5 C17 C27 C28 . . . . -41.1(3) ?
C38 C17 C27 C28 . . . . -158.4(2) ?
C37 C17 C27 C26 . . . . -144.69(18) ?
C5 C17 C27 C26 . . . . 89.69(19) ?
C38 C17 C27 C26 . . . . -27.62(14) ?
C26 C27 C28 C29 . . . . 0.2(3) ?
C17 C27 C28 C29 . . . . 115.2(3) ?
C26 C27 C28 C33 . . . . 170.7(2) ?
C17 C27 C28 C33 . . . . -74.4(3) ?
C33 C28 C29 C30 . . . . 3.3(3) ?
C27 C28 C29 C30 . . . . 173.9(2) ?
C28 C29 C30 C31 . . . . 0.4(4) ?
C29 C30 C31 C32 . . . . -2.2(4) ?
C30 C31 C32 C33 . . . . 0.2(4) ?
C31 C32 C33 O2 . . . . -174.6(2) ?
C31 C32 C33 C28 . . . . 3.7(4) ?
C29 C28 C33 O2 . . . . 173.0(2) ?
C27 C28 C33 O2 . . . . 2.0(3) ?
C29 C28 C33 C32 . . . . -5.4(4) ?
C27 C28 C33 C32 . . . . -176.4(2) ?
C2 C1 C35 C36 . . . . 1.1(6) ?
C1 C35 C36 C4 . . . . -1.2(6) ?
C3 C4 C36 C35 . . . . 0.9(5) ?
C5 C4 C36 C35 . . . . -177.3(3) ?
C4 C3 C37 C17 . . . . -17.5(3) ?
C2 C3 C37 C17 . . . . 163.6(3) ?
C5 C17 C37 C3 . . . . 28.0(2) ?
C38 C17 C37 C3 . . . . 157.46(19) ?
C27 C17 C37 C3 . . . . -103.8(2) ?
C15 C14 C38 C26 . . . . 23.8(3) ?
C13 C14 C38 C26 . . . . -150.5(2) ?
C15 C14 C38 C17 . . . . -93.5(3) ?
C13 C14 C38 C17 . . . . 92.1(3) ?
C21 C26 C38 C14 . . . . 73.8(3) ?
C18 C26 C38 C14 . . . . -44.6(3) ?
C27 C26 C38 C14 . . . . -161.7(2) ?
C21 C26 C38 C17 . . . . -152.41(19) ?
C18 C26 C38 C17 . . . . 89.24(19) ?
C27 C26 C38 C17 . . . . -27.90(15) ?
C37 C17 C38 C14 . . . . -79.5(3) ?
C5 C17 C38 C14 . . . . 43.5(3) ?
C27 C17 C38 C14 . . . . 161.0(2) ?
C37 C17 C38 C26 . . . . 147.06(19) ?
C5 C17 C38 C26 . . . . -90.0(2) ?
C27 C17 C38 C26 . . . . 27.55(15) ?
